data_7225770
loop_
_publ_author_name
'Wu, Chun-Ku'
'Yang, Ding-Yah'

_publ_section_title
;
 Visible-Light-Mediated Reaction: Synthesis of Quinazolinones from
 1,2-Dihydroquinazoline 3-Oxides
;
_journal_name_full 'RSC Adv.'
_journal_paper_doi 10.1039/C6RA13972H
_journal_year 2016
_chemical_formula_moiety 'C15 H12 N2 O'
_chemical_formula_sum 'C15 H12 N2 O'
_chemical_formula_weight 236.27
_space_group_IT_number 61
_symmetry_cell_setting orthorhombic
_symmetry_Int_Tables_number 61
_symmetry_space_group_name_Hall '-P 2ac 2ab'
_symmetry_space_group_name_H-M 'P b c a'
_atom_sites_solution_hydrogens geom
_atom_sites_solution_primary direct
_atom_sites_solution_secondary difmap
_audit_creation_method SHELXL-97
_audit_update_record
;
2016-04-30 deposited with the CCDC.
2016-06-28 downloaded from the CCDC.
;
_cell_angle_alpha 90.00
_cell_angle_beta 90.00
_cell_angle_gamma 90.00
_cell_formula_units_Z 8
_cell_length_a 9.1061(4)
_cell_length_b 14.8919(8)
_cell_length_c 17.2862(10)
_cell_measurement_reflns_used 3541
_cell_measurement_temperature 150(2)
_cell_measurement_theta_max 28.8770
_cell_measurement_theta_min 4.2370
_cell_volume 2344.1(2)
_computing_cell_refinement
; 
CrysAlis RED, Oxford Diffraction Ltd., 
Version 1.171.32.29 (release 10-06-2008 CrysAlis171 .NET) 
(compiled Jun 10 2008,16:49:55) 
;
_computing_data_collection
; 
CrysAlis CCD, Oxford Diffraction Ltd., 
Version 1.171.32.29 (release 10-06-2008 CrysAlis171 .NET) 
(compiled Jun 10 2008,16:49:55) 
;
_computing_data_reduction
; 
CrysAlis RED, Oxford Diffraction Ltd., 
Version 1.171.32.29 (release 10-06-2008 CrysAlis171 .NET) 
(compiled Jun 10 2008,16:49:55) 
;
_computing_molecular_graphics 'Bruker SHELXTL'
_computing_publication_material 'Bruker SHELXTL'
_computing_structure_refinement 'SHELXL-97 (Sheldrick, 2008)'
_computing_structure_solution 'SHELXS-97 (Sheldrick, 2008)'
_diffrn_ambient_temperature 150(2)
_diffrn_measured_fraction_theta_full 0.999
_diffrn_measured_fraction_theta_max 0.884
_diffrn_measurement_device_type 'CCD detector'
_diffrn_measurement_method '\w scans'
_diffrn_radiation_monochromator graphite
_diffrn_radiation_probe x-ray
_diffrn_radiation_type MoK\a
_diffrn_radiation_wavelength 0.71073
_diffrn_reflns_av_R_equivalents 0.0246
_diffrn_reflns_av_sigmaI/netI 0.0236
_diffrn_reflns_limit_h_max 12
_diffrn_reflns_limit_h_min -11
_diffrn_reflns_limit_k_max 20
_diffrn_reflns_limit_k_min -20
_diffrn_reflns_limit_l_max 12
_diffrn_reflns_limit_l_min -22
_diffrn_reflns_number 11838
_diffrn_reflns_theta_full 26.00
_diffrn_reflns_theta_max 29.33
_diffrn_reflns_theta_min 2.87
_diffrn_source 'fine-focus sealed tube'
_exptl_absorpt_coefficient_mu 0.086
_exptl_absorpt_correction_T_max 1.00000
_exptl_absorpt_correction_T_min 0.96403
_exptl_absorpt_correction_type multi-scan
_exptl_absorpt_process_details
; 
CrysAlisPro, Agilent Technologies, 
Version 1.171.37.31 (release 14-01-2014 CrysAlis171 .NET) 
(compiled Jan 14 2014,18:38:05) 
Empirical absorption correction using spherical harmonics, 
 implemented in SCALE3 ABSPACK scaling algorithm. 
;
_exptl_crystal_colour 'Light yellow'
_exptl_crystal_density_diffrn 1.339
_exptl_crystal_density_method 'not measured'
_exptl_crystal_description parallelepiped
_exptl_crystal_F_000 992
_exptl_crystal_size_max 0.48
_exptl_crystal_size_mid 0.43
_exptl_crystal_size_min 0.25
_refine_diff_density_max 0.367
_refine_diff_density_min -0.284
_refine_diff_density_rms 0.044
_refine_ls_extinction_method none
_refine_ls_goodness_of_fit_ref 1.031
_refine_ls_hydrogen_treatment constr
_refine_ls_matrix_type full
_refine_ls_number_parameters 163
_refine_ls_number_reflns 2842
_refine_ls_number_restraints 0
_refine_ls_restrained_S_all 1.031
_refine_ls_R_factor_all 0.0593
_refine_ls_R_factor_gt 0.0471
_refine_ls_shift/su_max 0.000
_refine_ls_shift/su_mean 0.000
_refine_ls_structure_factor_coef Fsqd
_refine_ls_weighting_details 'calc w=1/[\s^2^(Fo^2^)+(0.0542P)^2^+1.2018P] where P=(Fo^2^+2Fc^2^)/3'
_refine_ls_weighting_scheme calc
_refine_ls_wR_factor_gt 0.1144
_refine_ls_wR_factor_ref 0.1225
_reflns_number_gt 2373
_reflns_number_total 2842
_reflns_threshold_expression >2sigma(I)
_cod_data_source_file c6ra13972h2.cif
_cod_data_source_block ck148
_cod_database_code 7225770

loop_
_symmetry_equiv_pos_as_xyz
'x, y, z'
'-x+1/2, -y, z+1/2'
'-x, y+1/2, -z+1/2'
'x+1/2, -y+1/2, -z'
'-x, -y, -z'
'x-1/2, y, -z-1/2'
'x, -y-1/2, z-1/2'
'-x-1/2, y-1/2, z'

loop_
_atom_site_label
_atom_site_type_symbol
_atom_site_fract_x
_atom_site_fract_y
_atom_site_fract_z
_atom_site_U_iso_or_equiv
_atom_site_adp_type
_atom_site_occupancy
_atom_site_symmetry_multiplicity
_atom_site_calc_flag
_atom_site_refinement_flags
O O 0.08031(13) 0.13099(9) 0.57094(6) 0.0423(3) Uani 1 1 d .
N1 N 0.10177(12) 0.09241(8) 0.69738(7) 0.0256(3) Uani 1 1 d .
N2 N 0.23258(12) 0.18803(8) 0.78281(6) 0.0212(3) Uani 1 1 d .
C1 C 0.13835(15) 0.14480(10) 0.63422(8) 0.0278(3) Uani 1 1 d .
C2 C 0.24896(15) 0.21501(10) 0.64584(8) 0.0258(3) Uani 1 1 d .
C3 C 0.30977(18) 0.26226(11) 0.58333(9) 0.0346(4) Uani 1 1 d .
H3A H 0.2833 0.2463 0.5320 0.041 Uiso 1 1 calc R
C4 C 0.40727(19) 0.33146(12) 0.59550(10) 0.0409(4) Uani 1 1 d .
H4A H 0.4497 0.3622 0.5529 0.049 Uiso 1 1 calc R
C5 C 0.44314(18) 0.35599(11) 0.67123(11) 0.0391(4) Uani 1 1 d .
H5A H 0.5076 0.4052 0.6797 0.047 Uiso 1 1 calc R
C6 C 0.38680(16) 0.31022(10) 0.73389(9) 0.0310(3) Uani 1 1 d .
H6A H 0.4133 0.3272 0.7850 0.037 Uiso 1 1 calc R
C7 C 0.28989(14) 0.23836(9) 0.72151(8) 0.0235(3) Uani 1 1 d .
C8 C 0.15062(14) 0.11381(9) 0.76631(8) 0.0210(3) Uani 1 1 d .
C9 C 0.11630(14) 0.04910(9) 0.82935(8) 0.0226(3) Uani 1 1 d .
C10 C 0.22458(15) 0.01842(10) 0.88036(8) 0.0264(3) Uani 1 1 d .
H10A H 0.3212 0.0423 0.8778 0.032 Uiso 1 1 calc R
C11 C 0.19048(18) -0.04697(10) 0.93467(9) 0.0335(4) Uani 1 1 d .
H11A H 0.2640 -0.0682 0.9691 0.040 Uiso 1 1 calc R
C12 C 0.0488(2) -0.08143(11) 0.93879(10) 0.0392(4) Uani 1 1 d .
H12A H 0.0256 -0.1258 0.9763 0.047 Uiso 1 1 calc R
C13 C -0.05840(18) -0.05133(11) 0.88838(11) 0.0376(4) Uani 1 1 d .
H13A H -0.1552 -0.0748 0.8916 0.045 Uiso 1 1 calc R
C14 C -0.02488(15) 0.01299(10) 0.83324(9) 0.0294(3) Uani 1 1 d .
H14A H -0.0982 0.0326 0.7980 0.035 Uiso 1 1 calc R
C15 C 0.25281(16) 0.22110(10) 0.86249(8) 0.0264(3) Uani 1 1 d .
H15A H 0.2068 0.1792 0.8989 0.040 Uiso 1 1 calc R
H15B H 0.2071 0.2804 0.8677 0.040 Uiso 1 1 calc R
H15C H 0.3580 0.2257 0.8739 0.040 Uiso 1 1 calc R

loop_
_atom_site_aniso_label
_atom_site_aniso_U_11
_atom_site_aniso_U_22
_atom_site_aniso_U_33
_atom_site_aniso_U_23
_atom_site_aniso_U_13
_atom_site_aniso_U_12
O 0.0385(6) 0.0655(8) 0.0229(6) -0.0064(5) -0.0084(5) 0.0063(6)
N1 0.0226(5) 0.0291(6) 0.0252(6) -0.0050(5) -0.0036(5) 0.0031(5)
N2 0.0214(5) 0.0233(6) 0.0190(5) -0.0022(4) -0.0007(4) 0.0017(4)
C1 0.0244(6) 0.0361(8) 0.0229(7) -0.0046(6) -0.0019(5) 0.0106(6)
C2 0.0262(6) 0.0271(7) 0.0240(7) 0.0020(6) 0.0027(5) 0.0118(6)
C3 0.0393(8) 0.0384(9) 0.0260(7) 0.0065(6) 0.0095(6) 0.0169(7)
C4 0.0425(9) 0.0379(9) 0.0423(10) 0.0143(7) 0.0216(8) 0.0124(8)
C5 0.0342(8) 0.0298(8) 0.0533(11) 0.0048(7) 0.0156(7) 0.0013(7)
C6 0.0298(7) 0.0270(7) 0.0363(8) -0.0011(6) 0.0053(6) 0.0002(6)
C7 0.0217(6) 0.0235(7) 0.0253(7) 0.0010(5) 0.0035(5) 0.0065(5)
C8 0.0163(5) 0.0224(6) 0.0241(7) -0.0030(5) -0.0001(5) 0.0041(5)
C9 0.0216(6) 0.0202(6) 0.0260(7) -0.0030(5) 0.0025(5) 0.0030(5)
C10 0.0257(7) 0.0274(7) 0.0262(7) -0.0010(6) 0.0005(5) 0.0049(6)
C11 0.0410(8) 0.0314(8) 0.0279(8) 0.0029(6) 0.0037(6) 0.0119(7)
C12 0.0506(10) 0.0279(8) 0.0392(9) 0.0062(7) 0.0181(8) 0.0055(7)
C13 0.0311(8) 0.0292(8) 0.0525(10) -0.0005(7) 0.0134(7) -0.0033(6)
C14 0.0229(7) 0.0262(7) 0.0391(8) -0.0032(6) 0.0023(6) 0.0020(6)
C15 0.0288(7) 0.0288(7) 0.0217(7) -0.0058(5) -0.0013(5) -0.0009(6)

loop_
_atom_type_symbol
_atom_type_description
_atom_type_scat_dispersion_real
_atom_type_scat_dispersion_imag
_atom_type_scat_source
C C 0.0033 0.0016 'International Tables Vol C Tables 4.2.6.8 and 6.1.1.4'
H H 0.0000 0.0000 'International Tables Vol C Tables 4.2.6.8 and 6.1.1.4'
N N 0.0061 0.0033 'International Tables Vol C Tables 4.2.6.8 and 6.1.1.4'
O O 0.0106 0.0060 'International Tables Vol C Tables 4.2.6.8 and 6.1.1.4'

loop_
_geom_angle_atom_site_label_1
_geom_angle_atom_site_label_2
_geom_angle_atom_site_label_3
_geom_angle
C8 N1 C1 119.92(12)
C8 N2 C7 118.68(11)
C8 N2 C15 122.31(11)
C7 N2 C15 118.82(11)
O C1 N1 120.23(14)
O C1 C2 122.38(14)
N1 C1 C2 117.38(12)
C3 C2 C7 119.24(14)
C3 C2 C1 121.56(14)
C7 C2 C1 119.13(13)
C4 C3 C2 120.82(15)
C4 C3 H3A 119.6
C2 C3 H3A 119.6
C3 C4 C5 119.31(15)
C3 C4 H4A 120.3
C5 C4 H4A 120.3
C6 C5 C4 121.30(16)
C6 C5 H5A 119.3
C4 C5 H5A 119.3
C5 C6 C7 119.42(15)
C5 C6 H6A 120.3
C7 C6 H6A 120.3
N2 C7 C6 121.84(13)
N2 C7 C2 118.30(13)
C6 C7 C2 119.85(13)
N1 C8 N2 124.94(13)
N1 C8 C9 115.90(12)
N2 C8 C9 119.12(11)
C14 C9 C10 119.54(13)
C14 C9 C8 118.59(12)
C10 C9 C8 121.66(12)
C11 C10 C9 119.84(14)
C11 C10 H10A 120.1
C9 C10 H10A 120.1
C10 C11 C12 120.09(15)
C10 C11 H11A 120.0
C12 C11 H11A 120.0
C13 C12 C11 120.20(15)
C13 C12 H12A 119.9
C11 C12 H12A 119.9
C12 C13 C14 120.13(15)
C12 C13 H13A 119.9
C14 C13 H13A 119.9
C13 C14 C9 120.18(14)
C13 C14 H14A 119.9
C9 C14 H14A 119.9
N2 C15 H15A 109.5
N2 C15 H15B 109.5
H15A C15 H15B 109.5
N2 C15 H15C 109.5
H15A C15 H15C 109.5
H15B C15 H15C 109.5

loop_
_geom_bond_atom_site_label_1
_geom_bond_atom_site_label_2
_geom_bond_distance
O C1 1.2322(17)
N1 C8 1.3111(17)
N1 C1 1.383(2)
N2 C8 1.3638(17)
N2 C7 1.3989(18)
N2 C15 1.4743(17)
C1 C2 1.466(2)
C2 C3 1.403(2)
C2 C7 1.404(2)
C3 C4 1.376(3)
C3 H3A 0.9500
C4 C5 1.398(3)
C4 H4A 0.9500
C5 C6 1.379(2)
C5 H5A 0.9500
C6 C7 1.403(2)
C6 H6A 0.9500
C8 C9 1.4879(19)
C9 C14 1.3951(19)
C9 C10 1.3994(19)
C10 C11 1.388(2)
C10 H10A 0.9500
C11 C12 1.390(2)
C11 H11A 0.9500
C12 C13 1.383(3)
C12 H12A 0.9500
C13 C14 1.385(2)
C13 H13A 0.9500
C14 H14A 0.9500
C15 H15A 0.9800
C15 H15B 0.9800
C15 H15C 0.9800
